data_7709786
loop_
_publ_author_name
'Holzer, Noah'
'Sharma, Jatan K.'
'Peterson, Steven'
'Bayard, Brandon J.'
'Nesterov, Vladimir'
'Karr, Paul A.'
'D'Souza, Francis'
'Poddutoori, Prashanth K.'

_publ_section_title
;
 Antimony(+5) Ion Induced Tunable Intramolecular Charge Transfer in
 Hypervalent Antimony(V) Porphyrins
;
_journal_name_full 'Dalton Transactions'
_journal_paper_doi 10.1039/D2DT00675H
_journal_year 2022
_chemical_formula_moiety 'C50 H42 N4 O6 Sb, F6 P, 2(C3 H6 O)'
_chemical_formula_sum 'C56 H54 F6 N4 O8 P Sb'
_chemical_formula_weight 1177.75
_space_group_crystal_system monoclinic
_space_group_IT_number 15
_space_group_name_Hall '-C 2yc'
_space_group_name_H-M_alt 'C 1 2/c 1'
_atom_sites_solution_hydrogens geom
_atom_sites_solution_primary dual
_audit_creation_date 2021-11-22
_audit_creation_method
;
Olex2 1.3-ac4
(compiled 2020.03.28 svn.rd84adfe8 for Rigaku Oxford Diffraction, GUI svn.r6032)
;
_audit_update_record
;
2021-12-26 deposited with the CCDC.	2022-03-21 downloaded from the CCDC.
;
_cell_angle_alpha 90
_cell_angle_beta 132.011(4)
_cell_angle_gamma 90
_cell_formula_units_Z 4
_cell_length_a 30.6284(7)
_cell_length_b 10.75280(10)
_cell_length_c 20.9262(5)
_cell_measurement_reflns_used 30397
_cell_measurement_temperature 219.99(11)
_cell_measurement_theta_max 79.8850
_cell_measurement_theta_min 2.8950
_cell_volume 5120.8(4)
_computing_cell_refinement 'CrysAlisPro 1.171.41.120a (Rigaku OD, 2021)'
_computing_data_collection 'CrysAlisPro 1.171.41.120a (Rigaku OD, 2021)'
_computing_data_reduction 'CrysAlisPro 1.171.41.120a (Rigaku OD, 2021)'
_computing_molecular_graphics 'Olex2 1.3-ac4 (Dolomanov et al., 2009)'
_computing_publication_material 'Olex2 1.3-ac4 (Dolomanov et al., 2009)'
_computing_structure_refinement 'SHELXL 2018/3 (Sheldrick, 2015)'
_computing_structure_solution 'SHELXT  (Sheldrick, 2015)'
_diffrn_ambient_environment N~2~
_diffrn_ambient_temperature 219.99(11)
_diffrn_detector 'Hybrid Pixel Array Detector'
_diffrn_detector_area_resol_mean 10.0000
_diffrn_detector_type HyPix
_diffrn_measured_fraction_theta_full 0.998
_diffrn_measured_fraction_theta_max 0.991
_diffrn_measurement_details
;
List of Runs (angles in degrees, time in seconds):

  # Type    Start    End  Width  t~exp~   \w     \q     \k     \f   Frames
#--------------------------------------------------------------------------
  1  \w     51.00  76.00   0.50    0.50    --   46.88  55.00   4.00   50
  2  \w     93.00 119.00   0.50    0.50    --   46.88  77.00 -30.00   52
  3  \w     43.00 112.00   0.50    0.50    --   46.88  37.00 150.00  138
  4  \w    109.00 145.00   0.50    0.50    --  113.25 125.00-120.00   72
  5  \w    -29.00   4.00   0.50    0.50    --   46.88 -19.00-120.00   66
  6  \w    -26.00  53.00   0.50    0.50    --   46.88 -55.00-138.00  158
  7  \w     91.00 160.00   0.50    0.50    --  113.25  77.00  30.00  138
  8  \w     90.00 126.00   0.50    0.50    --  113.25  77.00  60.00   72
  9  \w    134.00 174.00   0.50    0.50    --  113.25  77.00  60.00   80
 10  \w     90.00 143.00   0.50    0.50    --  113.25  77.00 120.00  106
 11  \w     96.00 172.00   0.50    0.50    --  113.25  61.00 120.00  152
 12  \w    119.00 144.00   0.50    0.50    --  113.25  77.00  90.00   50
 13  \w     90.00 117.00   0.50    0.50    --  113.25  77.00  90.00   54
 14  \w     97.00 142.00   0.50    0.50    --  113.25  61.00 150.00   90
 15  \w     98.00 177.00   0.50    0.50    --  113.25  61.00  90.00  158
 16  \w     98.00 166.00   0.50    0.50    --  113.25  61.00  60.00  136
 17  \w    100.00 177.00   0.50    0.50    --  113.25  55.00   4.00  154
 18  \w    118.00 144.00   0.50    0.50    --  113.25  45.00 150.00   52
 19  \w    128.00 161.00   0.50    0.50    --  113.25  61.00 -30.00   66
 20  \w    109.00 147.00   0.50    0.50    --  113.25  61.00 -60.00   76
 21  \w    122.00 175.00   0.50    0.50    --  113.25  45.00 -90.00  106
 22  \w    130.00 170.00   0.50    0.50    --  113.25  61.00-180.00   80
 23  \w    101.00 152.00   0.50    0.50    --  113.25  30.00  60.00  102
 24  \w    132.00 158.00   0.50    0.50    --  113.25  15.00 120.00   52
 25  \w     41.00  84.00   0.50    0.50    --  113.25 -77.00 -60.00   86
 26  \w     43.00  96.00   0.50    0.50    --  113.25 -77.00-120.00  106
 27  \w     50.00  82.00   0.50    0.50    --  113.25 -77.00-150.00   64
 28  \w     41.00  66.00   0.50    0.50    --  113.25 -77.00-180.00   50
 29  \w     41.00  87.00   0.50    0.50    --  113.25 -77.00 -90.00   92
 30  \w     42.00  92.00   0.50    0.50    --  113.25 -77.00 -30.00  100
 31  \w     58.00  96.00   0.50    0.50    --  113.25 -77.00  30.00   76
 32  \w     47.00  98.00   0.50    0.50    --  113.25 -94.00  90.00  102
 33  \w     59.00 112.00   0.50    0.50    --  113.25-125.00   0.00  106
 34  \w     46.00  78.00   0.50    0.50    --  113.25-125.00 -90.00   64
 35  \w     43.00  93.00   0.50    0.50    --  113.25-125.00 -60.00  100
 36  \w     56.00 112.00   0.50    0.50    --  113.25-125.00-120.00  112
 37  \w     45.00 112.00   0.50    0.50    --  113.25-125.00-150.00  134
 38  \w     86.00 111.00   0.50    0.50    --  113.25-125.00-180.00   50
 39  \w     42.00  69.00   0.50    0.50    --  113.25-125.00-180.00   54
 40  \w     44.00  83.00   0.50    0.50    --  113.25 -94.00  30.00   78
 41  \w   -121.00 -90.00   0.50    0.50    --  -46.88-125.00  30.00   62
 42  \w   -106.00 -80.00   0.50    0.50    --  -91.75 -61.00 120.00   52
 43  \w   -111.00 -85.00   0.50    0.50    --  -91.75 -61.00  90.00   52
 44  \w   -103.00 -74.00   0.50    0.50    --  -91.75 -61.00  60.00   58
 45  \w   -104.00 -78.00   0.50    0.50    --  -91.75 -55.00  97.36   52
 46  \w   -103.00 -78.00   0.50    0.50    --  -91.75 -45.00 120.00   50
 47  \w   -164.00-116.00   0.50    0.50    --  -91.75 -61.00  60.00   96
 48  \w   -164.00-138.00   0.50    0.50    --  -91.75 -30.00 120.00   52
 49  \w   -107.00 -81.00   0.50    0.50    --  -91.75 -30.00 120.00   52
 50  \w   -113.00 -87.00   0.50    0.50    --  -91.75 -55.00-138.00   52
 51  \w   -163.00-137.00   0.50    0.50    --  -91.75 -55.00-138.00   52
 52  \w   -119.00 -60.00   0.50    0.50    --  -46.88 -55.00-138.00  118
 53  \w    -60.00  25.00   0.50    0.50    --  -46.88  55.00   4.00  170
 54  \w    -41.00 -16.00   0.50    0.50    --  -91.75  30.00 150.00   50
 55  \w    -49.00 -19.00   0.50    0.50    --  -91.75  55.00   4.00   60
 56  \w    -43.00 -18.00   0.50    0.50    --  -91.75  30.00   0.00   50
 57  \w    -44.00 -16.00   0.50    0.50    --  -91.75  30.00-150.00   56
 58  \w    -60.00 -24.00   0.50    0.50    --  -91.75  45.00-180.00   72
;
_diffrn_measurement_device 'four-circle diffractometer'
_diffrn_measurement_device_type 'XtaLAB Synergy, Dualflex, HyPix'
_diffrn_measurement_method '\w scans'
_diffrn_orient_matrix_type 'CrysAlisPro convention (1999,Acta A55,543-557)'
_diffrn_orient_matrix_UB_11 -0.0573228000
_diffrn_orient_matrix_UB_12 0.0381230000
_diffrn_orient_matrix_UB_13 -0.0221619000
_diffrn_orient_matrix_UB_21 -0.0350848000
_diffrn_orient_matrix_UB_22 -0.0874479000
_diffrn_orient_matrix_UB_23 -0.0784791000
_diffrn_orient_matrix_UB_31 0.0082781000
_diffrn_orient_matrix_UB_32 -0.1068272000
_diffrn_orient_matrix_UB_33 0.0562640000
_diffrn_radiation_monochromator mirror
_diffrn_radiation_probe x-ray
_diffrn_radiation_type 'Cu K\a'
_diffrn_radiation_wavelength 1.54184
_diffrn_reflns_av_R_equivalents 0.0376
_diffrn_reflns_av_unetI/netI 0.0200
_diffrn_reflns_Laue_measured_fraction_full 0.998
_diffrn_reflns_Laue_measured_fraction_max 0.991
_diffrn_reflns_limit_h_max 38
_diffrn_reflns_limit_h_min -38
_diffrn_reflns_limit_k_max 13
_diffrn_reflns_limit_k_min -13
_diffrn_reflns_limit_l_max 26
_diffrn_reflns_limit_l_min -25
_diffrn_reflns_number 40217
_diffrn_reflns_point_group_measured_fraction_full 0.998
_diffrn_reflns_point_group_measured_fraction_max 0.991
_diffrn_reflns_theta_full 67.684
_diffrn_reflns_theta_max 80.336
_diffrn_reflns_theta_min 3.885
_diffrn_source 'micro-focus sealed X-ray tube'
_diffrn_source_type 'PhotonJet (Cu) X-ray Source'
_exptl_absorpt_coefficient_mu 5.277
_exptl_absorpt_correction_T_max 1.00000
_exptl_absorpt_correction_T_min 0.70079
_exptl_absorpt_correction_type multi-scan
_exptl_absorpt_process_details
;
CrysAlisPro 1.171.41.120a (Rigaku Oxford Diffraction, 2021)
Empirical absorption correction using spherical harmonics,
implemented in SCALE3 ABSPACK scaling algorithm.
;
_exptl_crystal_colour 'metallic dark black'
_exptl_crystal_density_diffrn 1.528
_exptl_crystal_description plate
_exptl_crystal_F_000 2408
_exptl_crystal_size_max 0.07
_exptl_crystal_size_mid 0.04
_exptl_crystal_size_min 0.03
_refine_diff_density_max 0.783
_refine_diff_density_min -1.162
_refine_diff_density_rms 0.084
_refine_ls_extinction_method none
_refine_ls_goodness_of_fit_ref 1.095
_refine_ls_hydrogen_treatment constr
_refine_ls_matrix_type full
_refine_ls_number_parameters 381
_refine_ls_number_reflns 5552
_refine_ls_number_restraints 170
_refine_ls_restrained_S_all 1.287
_refine_ls_R_factor_all 0.0396
_refine_ls_R_factor_gt 0.0369
_refine_ls_shift/su_max 0.000
_refine_ls_shift/su_mean 0.000
_refine_ls_structure_factor_coef Fsqd
_refine_ls_weighting_details 'w=1/[\s^2^(Fo^2^)+(0.0646P)^2^+7.9688P] where P=(Fo^2^+2Fc^2^)/3'
_refine_ls_weighting_scheme calc
_refine_ls_wR_factor_gt 0.1038
_refine_ls_wR_factor_ref 0.1060
_reflns_Friedel_coverage 0.000
_reflns_number_gt 5120
_reflns_number_total 5552
_reflns_threshold_expression 'I > 2\s(I)'
_cod_data_source_file d2dt00675h2.cif
_cod_data_source_block str0792lt220kcu34mm_auto
_cod_original_cell_volume 5120.8(3)
_cod_database_code 7709786
_shelx_shelxl_version_number 2018/3
_chemical_oxdiff_formula 'C50 H42 N4 O6 F6 PSb'
_shelx_space_group_comment
;
The symmetry employed for this shelxl refinement is uniquely defined
by the following loop, which should always be used as a source of
symmetry information in preference to the above space-group names.
They are only intended as comments.
;
_shelx_estimated_absorpt_t_max 0.858
_shelx_estimated_absorpt_t_min 0.709
_reflns_odcompleteness_completeness 100.00
_reflns_odcompleteness_iscentric 1
_reflns_odcompleteness_theta 74.33
_olex2_refinement_description
;
1. Fixed Uiso
 At 1.2 times of:
  All C(H) groups
 At 1.5 times of:
  All C(H,H,H) groups
2. Restrained distances
 P1-F1 = P1-F2 = P1-F3 = P1-F4 = P1-F5 = P1-F6
 1.65 with sigma of 0.02
 F2-F3
 2.2 with sigma of 0.02
 F1-F3 \\sim F2-F4 \\sim F6-F5
 with sigma of 0.05
 P1-F1 \\sim P1-F2 \\sim P1-F3 \\sim P1-F4 \\sim P1-F5 \\sim P1-F6
 with sigma of 0.02
 F1-F2 \\sim F1-F4 \\sim F1-F5 \\sim F1-F6 \\sim F3-F2 \\sim F3-F4 \\sim F3-F5
\\sim F3-F6
 with sigma of 0.04
3. Uiso/Uaniso restraints and constraints
P1 \\sim F1 \\sim F2 \\sim F3 \\sim F4 \\sim F5 \\sim F6: within 2A with sigma
of 0.04 and sigma for terminal atoms of 0.08 within 2A
4. Rigid body (RIGU) restrains
 P1, F1, F2, F3, F4, F5, F6
 with sigma for 1-2 distances of 0.004 and sigma for 1-3 distances of 0.004
5. Others
 Fixed Sof: P1(0.5) F1(0.5) F2(0.5) F3(0.5) F4(0.5) F5(0.5) F6(0.5)
6.a Aromatic/amide H refined with riding coordinates:
 C2(H2), C3(H3), C7(H7), C8(H8), C12(H12), C13(H13), C15(H15), C16(H16),
 C18(H18), C19(H19), C21(H21), C22(H22)
6.b Idealised Me refined as rotating group:
 C23(H23A,H23B,H23C), C24(H24A,H24B,H24C), C25(H25A,H25B,H25C), C2A(H2AA,H2AB,
 H2AC), C3A(H3AA,H3AB,H3AC)
;
_olex2_submission_special_instructions 'No special instructions were received'
_oxdiff_exptl_absorpt_empirical_details
;
Empirical correction (ABSPACK) includes:
- Absorption correction using spherical harmonics
- Frame scaling
- Detector area scaling
- B-factor correction
;
_oxdiff_exptl_absorpt_empirical_full_max 1.839
_oxdiff_exptl_absorpt_empirical_full_min 0.619

loop_
_space_group_symop_operation_xyz
'x, y, z'
'-x, y, -z+1/2'
'x+1/2, y+1/2, z'
'-x+1/2, y+1/2, -z+1/2'
'-x, -y, -z'
'x, -y, z-1/2'
'-x+1/2, -y+1/2, -z'
'x+1/2, -y+1/2, z-1/2'

loop_
_atom_site_label
_atom_site_type_symbol
_atom_site_fract_x
_atom_site_fract_y
_atom_site_fract_z
_atom_site_U_iso_or_equiv
_atom_site_adp_type
_atom_site_occupancy
_atom_site_site_symmetry_order
_atom_site_calc_flag
_atom_site_refinement_flags_posn
_atom_site_refinement_flags_adp
_atom_site_refinement_flags_occupancy
_atom_site_disorder_assembly
_atom_site_disorder_group
Sb1 Sb 0.500000 1.000000 0.500000 0.02435(9) Uani 1 2 d S . P . .
O1 O 0.70302(8) 0.26884(17) 0.68688(12) 0.0420(4) Uani 1 1 d . . . . .
O2 O 0.30582(8) 0.84587(18) -0.06268(10) 0.0409(4) Uani 1 1 d . . . . .
O3 O 0.43545(7) 0.91352(16) 0.47897(11) 0.0345(4) Uani 1 1 d . . . . .
N1 N 0.56345(8) 0.91529(17) 0.61758(11) 0.0284(4) Uani 1 1 d . . . . .
N2 N 0.50660(8) 0.85617(17) 0.44033(11) 0.0286(4) Uani 1 1 d . . . . .
C1 C 0.58803(11) 0.9647(2) 0.69658(14) 0.0298(4) Uani 1 1 d . . . . .
C2 C 0.63662(11) 0.8876(2) 0.76180(15) 0.0370(5) Uani 1 1 d . . . . .
H2 H 0.661810 0.900526 0.821455 0.044 Uiso 1 1 calc R U . . .
C3 C 0.64002(11) 0.7927(2) 0.72254(15) 0.0371(5) Uani 1 1 d . . . . .
H3 H 0.667994 0.728345 0.750291 0.045 Uiso 1 1 calc R U . . .
C4 C 0.59364(10) 0.8075(2) 0.63163(14) 0.0302(4) Uani 1 1 d . . . . .
C5 C 0.58173(10) 0.7275(2) 0.56862(14) 0.0311(5) Uani 1 1 d . . . . .
C6 C 0.54197(11) 0.7521(2) 0.48011(15) 0.0308(5) Uani 1 1 d . . . . .
C7 C 0.53121(11) 0.6745(2) 0.41514(15) 0.0359(5) Uani 1 1 d . . . . .
H7 H 0.548872 0.597156 0.424186 0.043 Uiso 1 1 calc R U . . .
C8 C 0.49115(11) 0.7323(2) 0.33845(15) 0.0352(5) Uani 1 1 d . . . . .
H8 H 0.476858 0.703184 0.285055 0.042 Uiso 1 1 calc R U . . .
C9 C 0.47432(10) 0.8458(2) 0.35298(14) 0.0300(4) Uani 1 1 d . . . . .
C10 C 0.43085(10) 0.9286(2) 0.28913(14) 0.0302(5) Uani 1 1 d . . . . .
C11 C 0.61350(11) 0.6059(2) 0.59959(14) 0.0314(5) Uani 1 1 d . . . . .
C12 C 0.65453(11) 0.5759(2) 0.59282(16) 0.0353(5) Uani 1 1 d . . . . .
H12 H 0.662358 0.632705 0.567411 0.042 Uiso 1 1 calc R U . . .
C13 C 0.68384(12) 0.4632(3) 0.62324(17) 0.0370(5) Uani 1 1 d . . . . .
H13 H 0.711977 0.444401 0.619350 0.044 Uiso 1 1 calc R U . . .
C14 C 0.67188(11) 0.3779(2) 0.65937(15) 0.0334(5) Uani 1 1 d . . . . .
C15 C 0.63087(12) 0.4057(2) 0.66605(17) 0.0398(6) Uani 1 1 d . . . . .
H15 H 0.622522 0.347966 0.690348 0.048 Uiso 1 1 calc R U . . .
C16 C 0.60219(14) 0.5199(3) 0.6365(2) 0.0393(6) Uani 1 1 d . . . . .
H16 H 0.574690 0.539190 0.641580 0.047 Uiso 1 1 calc R U . . .
C17 C 0.40096(10) 0.9027(2) 0.19742(14) 0.0315(5) Uani 1 1 d . . . . .
C18 C 0.36485(12) 0.7994(2) 0.15348(15) 0.0373(5) Uani 1 1 d . . . . .
H18 H 0.361386 0.740435 0.183027 0.045 Uiso 1 1 calc R U . . .
C19 C 0.33394(12) 0.7824(2) 0.06677(16) 0.0382(5) Uani 1 1 d . . . . .
H19 H 0.309319 0.712909 0.037673 0.046 Uiso 1 1 calc R U . . .
C20 C 0.33945(10) 0.8682(2) 0.02321(14) 0.0315(5) Uani 1 1 d . . . . .
C21 C 0.37710(12) 0.9688(3) 0.06659(16) 0.0357(5) Uani 1 1 d . . . . .
H21 H 0.382208 1.025134 0.037682 0.043 Uiso 1 1 calc R U . . .
C22 C 0.40719(14) 0.9856(2) 0.15317(19) 0.0360(6) Uani 1 1 d . . . . .
H22 H 0.432263 1.054496 0.182355 0.043 Uiso 1 1 calc R U . . .
C23 C 0.69323(14) 0.1798(3) 0.72657(19) 0.0486(7) Uani 1 1 d . . . . .
H23A H 0.652481 0.153418 0.685826 0.073 Uiso 1 1 calc R U . . .
H23B H 0.701996 0.217040 0.776299 0.073 Uiso 1 1 calc R U . . .
H23C H 0.718541 0.108463 0.744618 0.073 Uiso 1 1 calc R U . . .
C24 C 0.30662(13) 0.9372(3) -0.11149(16) 0.0446(6) Uani 1 1 d . . . . .
H24A H 0.282286 0.909362 -0.170600 0.067 Uiso 1 1 calc R U . . .
H24B H 0.346632 0.948950 -0.087094 0.067 Uiso 1 1 calc R U . . .
H24C H 0.291488 1.015259 -0.109927 0.067 Uiso 1 1 calc R U . . .
C25 C 0.44420(13) 0.8020(3) 0.52289(19) 0.0454(6) Uani 1 1 d . . . . .
H25A H 0.406555 0.770470 0.500495 0.068 Uiso 1 1 calc R U . . .
H25B H 0.469028 0.819037 0.583854 0.068 Uiso 1 1 calc R U . . .
H25C H 0.462995 0.740463 0.514253 0.068 Uiso 1 1 calc R U . . .
P1 P 0.4942(4) 0.38691(13) 0.2444(6) 0.0604(10) Uani 0.5 1 d D U P A -1
F1 F 0.4696(5) 0.3763(12) 0.2874(8) 0.167(5) Uani 0.5 1 d D U P A -1
F2 F 0.4415(5) 0.2951(10) 0.1822(8) 0.192(5) Uani 0.5 1 d D U P A -1
F3 F 0.4883(7) 0.3953(7) 0.1668(7) 0.189(6) Uani 0.5 1 d D U P A -1
F4 F 0.5439(4) 0.4652(15) 0.3183(8) 0.226(8) Uani 0.5 1 d D U P A -1
F5 F 0.4554(4) 0.5018(6) 0.2140(7) 0.129(4) Uani 0.5 1 d D U P A -1
F6 F 0.5307(4) 0.2724(8) 0.2699(6) 0.178(6) Uani 0.5 1 d D U P A -1
O1A O 0.74334(17) 0.4718(4) 0.5349(2) 0.0882(10) Uani 1 1 d . . . . .
C1A C 0.70694(17) 0.4136(4) 0.4698(2) 0.0600(8) Uani 1 1 d . . . . .
C2A C 0.6803(3) 0.2958(5) 0.4701(4) 0.0978(15) Uani 1 1 d . . . . .
H2AA H 0.702998 0.268101 0.528865 0.147 Uiso 1 1 calc R U . . .
H2AB H 0.680727 0.231860 0.437794 0.147 Uiso 1 1 calc R U . . .
H2AC H 0.640136 0.311800 0.443790 0.147 Uiso 1 1 calc R U . . .
C3A C 0.6854(3) 0.4600(5) 0.3867(3) 0.0845(13) Uani 1 1 d . . . . .
H3AA H 0.704602 0.538119 0.395516 0.127 Uiso 1 1 calc R U . . .
H3AB H 0.643261 0.472745 0.347728 0.127 Uiso 1 1 calc R U . . .
H3AC H 0.694158 0.399584 0.362192 0.127 Uiso 1 1 calc R U . . .

loop_
_atom_site_aniso_label
_atom_site_aniso_U_11
_atom_site_aniso_U_22
_atom_site_aniso_U_33
_atom_site_aniso_U_23
_atom_site_aniso_U_13
_atom_site_aniso_U_12
Sb1 0.03016(13) 0.02310(13) 0.01586(12) 0.00003(6) 0.01378(10) 0.00144(6)
O1 0.0425(10) 0.0313(9) 0.0423(10) 0.0056(7) 0.0243(8) 0.0094(7)
O2 0.0488(10) 0.0440(10) 0.0199(8) -0.0054(7) 0.0189(8) -0.0055(8)
O3 0.0346(8) 0.0344(9) 0.0308(8) 0.0024(7) 0.0204(7) -0.0010(7)
N1 0.0347(9) 0.0258(9) 0.0182(8) 0.0017(7) 0.0151(8) 0.0046(7)
N2 0.0360(10) 0.0265(9) 0.0186(8) -0.0003(7) 0.0164(8) 0.0037(7)
C1 0.0352(12) 0.0306(11) 0.0178(10) 0.0009(9) 0.0154(9) 0.0021(10)
C2 0.0429(13) 0.0377(12) 0.0205(10) 0.0022(9) 0.0172(10) 0.0064(10)
C3 0.0414(13) 0.0366(12) 0.0229(11) 0.0047(9) 0.0172(10) 0.0096(10)
C4 0.0358(11) 0.0280(10) 0.0223(10) 0.0039(8) 0.0176(9) 0.0059(9)
C5 0.0370(11) 0.0295(11) 0.0237(10) 0.0017(8) 0.0191(9) 0.0021(9)
C6 0.0371(11) 0.0269(11) 0.0236(10) 0.0001(8) 0.0183(10) 0.0026(9)
C7 0.0444(13) 0.0317(12) 0.0277(11) -0.0019(9) 0.0224(11) 0.0062(10)
C8 0.0454(13) 0.0332(12) 0.0246(11) -0.0028(9) 0.0224(10) 0.0030(10)
C9 0.0381(12) 0.0291(11) 0.0210(10) -0.0023(8) 0.0190(9) -0.0007(9)
C10 0.0372(12) 0.0286(11) 0.0214(10) -0.0012(8) 0.0182(9) -0.0012(9)
C11 0.0373(12) 0.0292(11) 0.0232(10) 0.0002(8) 0.0184(9) 0.0033(9)
C12 0.0418(13) 0.0310(12) 0.0347(12) 0.0034(9) 0.0263(11) 0.0021(10)
C13 0.0375(13) 0.0343(12) 0.0382(13) 0.0004(11) 0.0250(12) 0.0037(11)
C14 0.0355(12) 0.0262(11) 0.0263(11) 0.0006(8) 0.0157(10) 0.0039(9)
C15 0.0489(14) 0.0345(13) 0.0395(13) 0.0106(10) 0.0309(12) 0.0066(11)
C16 0.0465(16) 0.0383(13) 0.0406(15) 0.0085(11) 0.0322(14) 0.0097(11)
C17 0.0373(12) 0.0302(11) 0.0210(10) -0.0007(8) 0.0170(9) 0.0022(9)
C18 0.0513(14) 0.0323(12) 0.0271(11) -0.0011(9) 0.0257(11) -0.0048(10)
C19 0.0464(14) 0.0349(12) 0.0270(11) -0.0070(9) 0.0219(11) -0.0086(10)
C20 0.0351(11) 0.0351(12) 0.0185(10) -0.0025(8) 0.0155(9) 0.0019(9)
C21 0.0453(14) 0.0368(11) 0.0242(12) -0.0015(10) 0.0229(11) -0.0047(11)
C22 0.0434(15) 0.0353(13) 0.0249(13) -0.0060(9) 0.0210(12) -0.0076(10)
C23 0.0533(16) 0.0335(13) 0.0429(15) 0.0106(11) 0.0256(13) 0.0084(11)
C24 0.0480(15) 0.0565(17) 0.0210(11) 0.0005(11) 0.0197(11) -0.0029(12)
C25 0.0491(15) 0.0386(14) 0.0470(15) 0.0058(12) 0.0316(13) -0.0053(12)
P1 0.095(3) 0.0342(5) 0.0582(19) 0.0001(16) 0.054(2) 0.0035(15)
F1 0.187(9) 0.224(12) 0.180(9) -0.009(8) 0.159(9) 0.006(8)
F2 0.143(8) 0.115(7) 0.207(11) -0.095(8) 0.072(8) -0.036(6)
F3 0.438(18) 0.062(3) 0.152(7) 0.014(4) 0.234(11) 0.052(7)
F4 0.085(5) 0.302(15) 0.196(10) -0.197(11) 0.055(6) -0.017(7)
F5 0.119(6) 0.060(4) 0.176(8) -0.042(4) 0.086(6) 0.014(3)
F6 0.163(9) 0.093(5) 0.135(8) 0.007(5) 0.041(7) 0.089(6)
O1A 0.080(2) 0.111(2) 0.063(2) -0.0109(18) 0.0434(19) -0.0239(19)
C1A 0.063(2) 0.062(2) 0.0565(19) -0.0069(16) 0.0407(17) 0.0010(16)
C2A 0.131(4) 0.071(3) 0.112(4) -0.012(3) 0.090(4) -0.017(3)
C3A 0.102(4) 0.090(3) 0.066(3) -0.014(3) 0.059(3) -0.018(3)

loop_
_atom_type_symbol
_atom_type_description
_atom_type_scat_dispersion_real
_atom_type_scat_dispersion_imag
_atom_type_scat_source
C C 0.0181 0.0091 'International Tables Vol C Tables 4.2.6.8 and 6.1.1.4'
H H 0.0000 0.0000 'International Tables Vol C Tables 4.2.6.8 and 6.1.1.4'
F F 0.0727 0.0534 'International Tables Vol C Tables 4.2.6.8 and 6.1.1.4'
N N 0.0311 0.0180 'International Tables Vol C Tables 4.2.6.8 and 6.1.1.4'
O O 0.0492 0.0322 'International Tables Vol C Tables 4.2.6.8 and 6.1.1.4'
P P 0.2955 0.4335 'International Tables Vol C Tables 4.2.6.8 and 6.1.1.4'
Sb Sb -0.0562 5.8946 'International Tables Vol C Tables 4.2.6.8 and 6.1.1.4'

loop_
_geom_angle_atom_site_label_1
_geom_angle_atom_site_label_2
_geom_angle_atom_site_label_3
_geom_angle
_geom_angle_site_symmetry_1
_geom_angle_site_symmetry_3
_geom_angle_publ_flag
O3 Sb1 O3 180.0 . 5_676 ?
O3 Sb1 N1 93.55(7) 5_676 5_676 ?
O3 Sb1 N1 86.44(7) 5_676 . ?
O3 Sb1 N1 86.45(7) . 5_676 ?
O3 Sb1 N1 93.56(7) . . ?
O3 Sb1 N2 89.94(8) . 5_676 ?
O3 Sb1 N2 89.93(8) 5_676 . ?
O3 Sb1 N2 90.06(8) . . ?
O3 Sb1 N2 90.07(8) 5_676 5_676 ?
N1 Sb1 N1 180.0 5_676 . ?
N1 Sb1 N2 89.73(7) . . ?
N1 Sb1 N2 90.27(7) . 5_676 ?
N1 Sb1 N2 89.73(7) 5_676 5_676 ?
N1 Sb1 N2 90.27(7) 5_676 . ?
N2 Sb1 N2 180.0 5_676 . ?
C14 O1 C23 117.4(2) . . ?
C20 O2 C24 117.4(2) . . ?
C25 O3 Sb1 122.13(16) . . ?
C1 N1 Sb1 125.45(15) . . ?
C1 N1 C4 108.37(18) . . ?
C4 N1 Sb1 125.74(14) . . ?
C6 N2 Sb1 126.30(14) . . ?
C9 N2 Sb1 125.63(15) . . ?
C9 N2 C6 108.03(18) . . ?
N1 C1 C2 107.7(2) . . ?
N1 C1 C10 126.5(2) . 5_676 ?
C10 C1 C2 125.7(2) 5_676 . ?
C1 C2 H2 126.0 . . ?
C3 C2 C1 108.1(2) . . ?
C3 C2 H2 126.0 . . ?
C2 C3 H3 125.9 . . ?
C2 C3 C4 108.1(2) . . ?
C4 C3 H3 125.9 . . ?
N1 C4 C3 107.64(19) . . ?
N1 C4 C5 126.6(2) . . ?
C5 C4 C3 125.7(2) . . ?
C4 C5 C11 116.42(19) . . ?
C6 C5 C4 125.1(2) . . ?
C6 C5 C11 118.4(2) . . ?
N2 C6 C5 125.9(2) . . ?
N2 C6 C7 108.05(19) . . ?
C5 C6 C7 126.1(2) . . ?
C6 C7 H7 126.0 . . ?
C8 C7 C6 108.0(2) . . ?
C8 C7 H7 126.0 . . ?
C7 C8 H8 126.0 . . ?
C7 C8 C9 108.0(2) . . ?
C9 C8 H8 126.0 . . ?
N2 C9 C8 107.96(19) . . ?
N2 C9 C10 126.2(2) . . ?
C10 C9 C8 125.8(2) . . ?
C1 C10 C17 116.0(2) 5_676 . ?
C9 C10 C1 125.4(2) . 5_676 ?
C9 C10 C17 118.6(2) . . ?
C12 C11 C5 121.9(2) . . ?
C16 C11 C5 119.4(2) . . ?
C16 C11 C12 118.7(2) . . ?
C11 C12 H12 119.8 . . ?
C13 C12 C11 120.5(2) . . ?
C13 C12 H12 119.8 . . ?
C12 C13 H13 119.9 . . ?
C12 C13 C14 120.2(2) . . ?
C14 C13 H13 119.9 . . ?
O1 C14 C13 115.6(2) . . ?
O1 C14 C15 124.4(2) . . ?
C13 C14 C15 120.1(2) . . ?
C14 C15 H15 120.3 . . ?
C14 C15 C16 119.4(2) . . ?
C16 C15 H15 120.3 . . ?
C11 C16 C15 121.1(3) . . ?
C11 C16 H16 119.5 . . ?
C15 C16 H16 119.5 . . ?
C18 C17 C10 121.9(2) . . ?
C22 C17 C10 119.7(2) . . ?
C22 C17 C18 118.4(2) . . ?
C17 C18 H18 119.5 . . ?
C19 C18 C17 120.9(2) . . ?
C19 C18 H18 119.5 . . ?
C18 C19 H19 120.1 . . ?
C20 C19 C18 119.8(2) . . ?
C20 C19 H19 120.1 . . ?
O2 C20 C19 115.6(2) . . ?
O2 C20 C21 124.2(2) . . ?
C19 C20 C21 120.2(2) . . ?
C20 C21 H21 120.3 . . ?
C20 C21 C22 119.4(2) . . ?
C22 C21 H21 120.3 . . ?
C17 C22 C21 121.3(2) . . ?
C17 C22 H22 119.4 . . ?
C21 C22 H22 119.4 . . ?
O1 C23 H23A 109.5 . . ?
O1 C23 H23B 109.5 . . ?
O1 C23 H23C 109.5 . . ?
H23A C23 H23B 109.5 . . ?
H23A C23 H23C 109.5 . . ?
H23B C23 H23C 109.5 . . ?
O2 C24 H24A 109.5 . . ?
O2 C24 H24B 109.5 . . ?
O2 C24 H24C 109.5 . . ?
H24A C24 H24B 109.5 . . ?
H24A C24 H24C 109.5 . . ?
H24B C24 H24C 109.5 . . ?
O3 C25 H25A 109.5 . . ?
O3 C25 H25B 109.5 . . ?
O3 C25 H25C 109.5 . . ?
H25A C25 H25B 109.5 . . ?
H25A C25 H25C 109.5 . . ?
H25B C25 H25C 109.5 . . ?
F1 P1 F2 78.6(7) . . ?
F1 P1 F5 75.6(7) . . ?
F3 P1 F1 153.2(9) . . ?
F3 P1 F2 80.1(7) . . ?
F3 P1 F5 90.3(6) . . ?
F4 P1 F1 89.7(8) . . ?
F4 P1 F2 167.4(10) . . ?
F4 P1 F3 112.4(8) . . ?
F4 P1 F5 86.8(6) . . ?
F5 P1 F2 94.8(7) . . ?
F6 P1 F1 105.9(8) . . ?
F6 P1 F2 83.5(6) . . ?
F6 P1 F3 87.5(7) . . ?
F6 P1 F4 95.3(9) . . ?
F6 P1 F5 177.3(8) . . ?
O1A C1A C2A 121.6(4) . . ?
O1A C1A C3A 120.2(4) . . ?
C3A C1A C2A 118.2(4) . . ?
C1A C2A H2AA 109.5 . . ?
C1A C2A H2AB 109.5 . . ?
C1A C2A H2AC 109.5 . . ?
H2AA C2A H2AB 109.5 . . ?
H2AA C2A H2AC 109.5 . . ?
H2AB C2A H2AC 109.5 . . ?
C1A C3A H3AA 109.5 . . ?
C1A C3A H3AB 109.5 . . ?
C1A C3A H3AC 109.5 . . ?
H3AA C3A H3AB 109.5 . . ?
H3AA C3A H3AC 109.5 . . ?
H3AB C3A H3AC 109.5 . . ?

loop_
_geom_bond_atom_site_label_1
_geom_bond_atom_site_label_2
_geom_bond_distance
_geom_bond_site_symmetry_2
_geom_bond_publ_flag
Sb1 O3 1.9500(17) . ?
Sb1 O3 1.9501(17) 5_676 ?
Sb1 N1 2.0640(17) 5_676 ?
Sb1 N1 2.0640(18) . ?
Sb1 N2 2.0808(18) 5_676 ?
Sb1 N2 2.0809(18) . ?
O1 C14 1.372(3) . ?
O1 C23 1.424(3) . ?
O2 C20 1.368(3) . ?
O2 C24 1.429(3) . ?
O3 C25 1.423(3) . ?
N1 C1 1.384(3) . ?
N1 C4 1.386(3) . ?
N2 C6 1.383(3) . ?
N2 C9 1.383(3) . ?
C1 C2 1.430(3) . ?
C1 C10 1.404(3) 5_676 ?
C2 H2 0.9400 . ?
C2 C3 1.358(3) . ?
C3 H3 0.9400 . ?
C3 C4 1.430(3) . ?
C4 C5 1.403(3) . ?
C5 C6 1.402(3) . ?
C5 C11 1.494(3) . ?
C6 C7 1.433(3) . ?
C7 H7 0.9400 . ?
C7 C8 1.353(3) . ?
C8 H8 0.9400 . ?
C8 C9 1.434(3) . ?
C9 C10 1.403(3) . ?
C10 C17 1.499(3) . ?
C11 C12 1.393(3) . ?
C11 C16 1.389(4) . ?
C12 H12 0.9400 . ?
C12 C13 1.385(4) . ?
C13 H13 0.9400 . ?
C13 C14 1.385(4) . ?
C14 C15 1.386(4) . ?
C15 H15 0.9400 . ?
C15 C16 1.390(4) . ?
C16 H16 0.9400 . ?
C17 C18 1.393(3) . ?
C17 C22 1.388(4) . ?
C18 H18 0.9400 . ?
C18 C19 1.387(3) . ?
C19 H19 0.9400 . ?
C19 C20 1.384(3) . ?
C20 C21 1.387(4) . ?
C21 H21 0.9400 . ?
C21 C22 1.389(4) . ?
C22 H22 0.9400 . ?
C23 H23A 0.9700 . ?
C23 H23B 0.9700 . ?
C23 H23C 0.9700 . ?
C24 H24A 0.9700 . ?
C24 H24B 0.9700 . ?
C24 H24C 0.9700 . ?
C25 H25A 0.9700 . ?
C25 H25B 0.9700 . ?
C25 H25C 0.9700 . ?
P1 F1 1.516(9) . ?
P1 F2 1.569(8) . ?
P1 F3 1.511(9) . ?
P1 F4 1.506(8) . ?
P1 F5 1.527(7) . ?
P1 F6 1.501(7) . ?
O1A C1A 1.208(5) . ?
C1A C2A 1.508(6) . ?
C1A C3A 1.473(6) . ?
C2A H2AA 0.9700 . ?
C2A H2AB 0.9700 . ?
C2A H2AC 0.9700 . ?
C3A H3AA 0.9700 . ?
C3A H3AB 0.9700 . ?
C3A H3AC 0.9700 . ?

loop_
_geom_torsion_atom_site_label_1
_geom_torsion_atom_site_label_2
_geom_torsion_atom_site_label_3
_geom_torsion_atom_site_label_4
_geom_torsion
_geom_torsion_site_symmetry_1
_geom_torsion_site_symmetry_2
_geom_torsion_site_symmetry_3
_geom_torsion_site_symmetry_4
_geom_torsion_publ_flag
Sb1 N1 C1 C2 -170.36(17) . . . . ?
Sb1 N1 C1 C10 9.4(4) . . . 5_676 ?
Sb1 N1 C4 C3 170.31(17) . . . . ?
Sb1 N1 C4 C5 -9.0(4) . . . . ?
Sb1 N2 C6 C5 -3.0(4) . . . . ?
Sb1 N2 C6 C7 177.54(17) . . . . ?
Sb1 N2 C9 C8 -178.66(16) . . . . ?
Sb1 N2 C9 C10 -1.3(3) . . . . ?
O1 C14 C15 C16 179.5(3) . . . . ?
O2 C20 C21 C22 177.1(3) . . . . ?
N1 C1 C2 C3 -1.5(3) . . . . ?
N1 C4 C5 C6 9.1(4) . . . . ?
N1 C4 C5 C11 -169.5(2) . . . . ?
N2 C6 C7 C8 1.2(3) . . . . ?
N2 C9 C10 C1 -1.4(4) . . . 5_676 ?
N2 C9 C10 C17 179.2(2) . . . . ?
C1 N1 C4 C3 -2.4(3) . . . . ?
C1 N1 C4 C5 178.3(2) . . . . ?
C1 C2 C3 C4 0.0(3) . . . . ?
C1 C10 C17 C18 -113.3(3) 5_676 . . . ?
C1 C10 C17 C22 64.1(3) 5_676 . . . ?
C2 C3 C4 N1 1.5(3) . . . . ?
C2 C3 C4 C5 -179.2(3) . . . . ?
C3 C4 C5 C6 -170.0(3) . . . . ?
C3 C4 C5 C11 11.3(4) . . . . ?
C4 N1 C1 C2 2.4(3) . . . . ?
C4 N1 C1 C10 -177.8(2) . . . 5_676 ?
C4 C5 C6 N2 -2.6(4) . . . . ?
C4 C5 C6 C7 176.8(3) . . . . ?
C4 C5 C11 C12 -114.7(3) . . . . ?
C4 C5 C11 C16 65.1(3) . . . . ?
C5 C6 C7 C8 -178.3(3) . . . . ?
C5 C11 C12 C13 179.1(2) . . . . ?
C5 C11 C16 C15 180.0(3) . . . . ?
C6 N2 C9 C8 -1.1(3) . . . . ?
C6 N2 C9 C10 176.3(2) . . . . ?
C6 C5 C11 C12 66.6(3) . . . . ?
C6 C5 C11 C16 -113.6(3) . . . . ?
C6 C7 C8 C9 -1.8(3) . . . . ?
C7 C8 C9 N2 1.8(3) . . . . ?
C7 C8 C9 C10 -175.6(2) . . . . ?
C8 C9 C10 C1 175.6(3) . . . 5_676 ?
C8 C9 C10 C17 -3.8(4) . . . . ?
C9 N2 C6 C5 179.5(2) . . . . ?
C9 N2 C6 C7 0.0(3) . . . . ?
C9 C10 C17 C18 66.2(3) . . . . ?
C9 C10 C17 C22 -116.4(3) . . . . ?
C10 C1 C2 C3 178.7(3) 5_676 . . . ?
C10 C17 C18 C19 174.8(2) . . . . ?
C10 C17 C22 C21 -175.8(3) . . . . ?
C11 C5 C6 N2 176.0(2) . . . . ?
C11 C5 C6 C7 -4.6(4) . . . . ?
C11 C12 C13 C14 1.2(4) . . . . ?
C12 C11 C16 C15 -0.2(4) . . . . ?
C12 C13 C14 O1 179.5(2) . . . . ?
C12 C13 C14 C15 -0.7(4) . . . . ?
C13 C14 C15 C16 -0.2(4) . . . . ?
C14 C15 C16 C11 0.7(4) . . . . ?
C16 C11 C12 C13 -0.7(4) . . . . ?
C17 C18 C19 C20 0.8(4) . . . . ?
C18 C17 C22 C21 1.8(4) . . . . ?
C18 C19 C20 O2 -177.9(2) . . . . ?
C18 C19 C20 C21 2.0(4) . . . . ?
C19 C20 C21 C22 -2.8(4) . . . . ?
C20 C21 C22 C17 0.9(4) . . . . ?
C22 C17 C18 C19 -2.6(4) . . . . ?
C23 O1 C14 C13 178.4(2) . . . . ?
C23 O1 C14 C15 -1.4(4) . . . . ?
C24 O2 C20 C19 175.2(2) . . . . ?
C24 O2 C20 C21 -4.7(4) . . . . ?
